data_7231049
loop_
_publ_author_name
'Enamullah, Mohammed'
'Vasylyeva, Vera'
'Quddus, Mohammad Abdul'
'Islam, Mohammad Khairul'
'H\"ofert, Simon-Patrick'
'Janiak, Christoph'

_publ_section_title
;
 Spontaneous resolution of a \D/\L-chiral-at-metal pseudo-tetrahedral
 Schiff-base zinc complex to a racemic conglomerate with C--H&#x22EF;O
 organized 41- and 43-helices
;
_journal_issue 33
_journal_name_full CrystEngComm
_journal_page_first 4724
_journal_paper_doi 10.1039/C8CE00839F
_journal_volume 20
_journal_year 2018
_chemical_absolute_configuration ad
_chemical_formula_moiety 'C24 H18 N4 O2 Zn1'
_chemical_formula_sum 'C24 H18 N4 O2 Zn'
_chemical_formula_weight 459.81
_chemical_name_systematic
; 
\D-bis[N-2-(pyridyl)salicylaldiminato-\k^2^N,O]zinc(II) 
;
_space_group_IT_number 92
_space_group_name_Hall 'P 4abw 2nw'
_space_group_name_H-M_alt 'P 41 21 2'
_symmetry_cell_setting tetragonal
_symmetry_space_group_name_Hall 'P 4abw 2nw'
_symmetry_space_group_name_H-M 'P 41 21 2'
_atom_sites_solution_hydrogens geom
_atom_sites_solution_primary direct
_atom_sites_solution_secondary difmap
_audit_creation_method SHELXL-97
_audit_update_record
;
2018-05-20 deposited with the CCDC.
2018-06-29 downloaded from the CCDC.
;
_cell_angle_alpha 90.00
_cell_angle_beta 90.00
_cell_angle_gamma 90.00
_cell_formula_units_Z 4
_cell_length_a 9.9077(12)
_cell_length_b 9.9077(12)
_cell_length_c 21.330(3)
_cell_measurement_reflns_used 9901
_cell_measurement_temperature 296(2)
_cell_measurement_theta_max 66.00
_cell_measurement_theta_min 4.92
_cell_volume 2093.8(5)
_computing_cell_refinement 'SAINT (Bruker, 2006)'
_computing_data_collection 'APEX2 (Bruker, 2006)'
_computing_data_reduction SAINT
_computing_molecular_graphics 'DIAMOND (Crystal Impact, 2009)'
_computing_structure_refinement 'SHELXL-97 (Sheldrick, 2008)'
_computing_structure_solution 'SHELXS-97 (Sheldrick, 2008)'
_diffrn_ambient_temperature 296(2)
_diffrn_measured_fraction_theta_full 0.988
_diffrn_measured_fraction_theta_max 0.988
_diffrn_measurement_device_type 'Bruker Kappa APEX-II CCD area detector'
_diffrn_measurement_method '\f and \w scans'
_diffrn_radiation_monochromator 'multilayer mirror'
_diffrn_radiation_source 'microfocus sealed tube'
_diffrn_radiation_type CuK\a
_diffrn_radiation_wavelength 1.54178
_diffrn_reflns_av_R_equivalents 0.0340
_diffrn_reflns_av_sigmaI/netI 0.0160
_diffrn_reflns_limit_h_max 11
_diffrn_reflns_limit_h_min -11
_diffrn_reflns_limit_k_max 11
_diffrn_reflns_limit_k_min -11
_diffrn_reflns_limit_l_max 25
_diffrn_reflns_limit_l_min -24
_diffrn_reflns_number 16993
_diffrn_reflns_theta_full 66.00
_diffrn_reflns_theta_max 66.00
_diffrn_reflns_theta_min 4.92
_exptl_absorpt_coefficient_mu 1.864
_exptl_absorpt_correction_T_max 0.7527
_exptl_absorpt_correction_T_min 0.6193
_exptl_absorpt_correction_type multi-scan
_exptl_absorpt_process_details '(<i>SADABS</i>; Sheldrick, 1996)'
_exptl_crystal_colour yellow-brown
_exptl_crystal_density_diffrn 1.459
_exptl_crystal_density_method 'not measured'
_exptl_crystal_description prisme
_exptl_crystal_F_000 944
_exptl_crystal_recrystallization_method 'Re-crystallisation from solvent: ethanol/methanol'
_exptl_crystal_size_max 0.23
_exptl_crystal_size_mid 0.21
_exptl_crystal_size_min 0.19
_refine_diff_density_max 0.108
_refine_diff_density_min -0.183
_refine_diff_density_rms 0.039
_refine_ls_abs_structure_details 'Flack H D (1983), Acta Cryst. A39, 876-881'
_refine_ls_abs_structure_Flack 0.03(2)
_refine_ls_extinction_method none
_refine_ls_goodness_of_fit_ref 1.127
_refine_ls_hydrogen_treatment mixed
_refine_ls_matrix_type full
_refine_ls_number_parameters 177
_refine_ls_number_reflns 1799
_refine_ls_number_restraints 0
_refine_ls_restrained_S_all 1.127
_refine_ls_R_factor_all 0.0197
_refine_ls_R_factor_gt 0.0193
_refine_ls_shift/su_max 0.001
_refine_ls_shift/su_mean 0.000
_refine_ls_structure_factor_coef Fsqd
_refine_ls_weighting_details 'calc w=1/[\s^2^(Fo^2^)+(0.0277P)^2^+0.2235P] where P=(Fo^2^+2Fc^2^)/3'
_refine_ls_weighting_scheme calc
_refine_ls_wR_factor_gt 0.0502
_refine_ls_wR_factor_ref 0.0509
_reflns_number_gt 1776
_reflns_number_total 1799
_reflns_threshold_expression >2sigma(I)
_cod_data_source_file c8ce00839f2.cif
_cod_data_source_block zns2-2
_cod_depositor_comments
;
The following automatic conversions were performed:

'_symmetry_cell_setting' value 'Tetragonal' changed to 'tetragonal'
according to
/home/data/users/saulius/crontab/automatic-downloads/rss-feeds/RSC/lib/dictionaries/cif_core.dic
dictionary named 'cif_core.dic' version 2.4.2 from 2011-04-26.

Automatic conversion script
Id: cif_fix_values 4973 2017-02-22 13:04:09Z antanas 

 Adding full bibliography for 7231045--7231052.cif.
;
_cod_original_cell_volume 2093.9(4)
_cod_original_sg_symbol_H-M P4(1)2(1)2
_cod_original_formula_sum 'C24 H18 N4 O2 Zn1'
_cod_database_code 7231049

loop_
_symmetry_equiv_pos_as_xyz
'x, y, z'
'-y+1/2, x+1/2, z+1/4'
'y+1/2, -x+1/2, z+3/4'
'x+1/2, -y+1/2, -z+3/4'
'-x+1/2, y+1/2, -z+1/4'
'-x, -y, z+1/2'
'y, x, -z'
'-y, -x, -z+1/2'

loop_
_atom_site_label
_atom_site_type_symbol
_atom_site_fract_x
_atom_site_fract_y
_atom_site_fract_z
_atom_site_U_iso_or_equiv
_atom_site_adp_type
_atom_site_occupancy
_atom_site_symmetry_multiplicity
_atom_site_calc_flag
_atom_site_refinement_flags
Zn1 Zn 0.65653(2) 0.65653(2) 0.0000 0.04183(10) Uani 1 2 d S
O1 O 0.84424(12) 0.64166(11) -0.02760(5) 0.0507(3) Uani 1 1 d .
N1 N 0.67641(13) 0.51858(13) 0.06780(5) 0.0401(3) Uani 1 1 d .
N2 N 0.45736(14) 0.57291(14) 0.08595(6) 0.0516(4) Uani 1 1 d .
C1 C 0.93258(14) 0.55554(15) -0.00721(7) 0.0402(3) Uani 1 1 d .
C2 C 1.06309(18) 0.5543(2) -0.03393(8) 0.0525(4) Uani 1 1 d .
C3 C 1.1604(2) 0.4662(2) -0.01421(9) 0.0603(5) Uani 1 1 d .
C4 C 1.1363(2) 0.3737(2) 0.03315(9) 0.0614(5) Uani 1 1 d .
C5 C 1.01271(19) 0.37210(19) 0.06019(8) 0.0538(4) Uani 1 1 d .
C6 C 0.90769(17) 0.46016(17) 0.04160(6) 0.0420(3) Uani 1 1 d .
C7 C 0.78435(17) 0.44744(16) 0.07527(7) 0.0433(3) Uani 1 1 d .
C8 C 0.56016(15) 0.49650(17) 0.10479(7) 0.0424(3) Uani 1 1 d .
C9 C 0.3408(2) 0.5593(2) 0.11697(10) 0.0645(5) Uani 1 1 d .
C10 C 0.3222(2) 0.4725(3) 0.16598(10) 0.0714(6) Uani 1 1 d .
C11 C 0.4292(3) 0.3968(3) 0.18499(10) 0.0782(7) Uani 1 1 d .
C12 C 0.5507(2) 0.4086(2) 0.15500(9) 0.0642(5) Uani 1 1 d .
H2 H 1.085(2) 0.623(2) -0.0645(9) 0.064(6) Uiso 1 1 d .
H3 H 1.242(2) 0.465(2) -0.0306(11) 0.080(7) Uiso 1 1 d .
H4 H 1.201(2) 0.309(2) 0.0447(9) 0.068(6) Uiso 1 1 d .
H5 H 0.992(2) 0.315(2) 0.0919(10) 0.075(7) Uiso 1 1 d .
H7 H 0.7811(18) 0.3762(19) 0.1059(8) 0.050(5) Uiso 1 1 d .
H9 H 0.269(3) 0.615(3) 0.1006(10) 0.088(8) Uiso 1 1 d .
H10 H 0.240(2) 0.464(2) 0.1845(10) 0.069(6) Uiso 1 1 d .
H11 H 0.417(3) 0.344(3) 0.2147(13) 0.104(9) Uiso 1 1 d .
H12 H 0.618(3) 0.363(3) 0.1685(11) 0.085(7) Uiso 1 1 d .

loop_
_atom_site_aniso_label
_atom_site_aniso_U_11
_atom_site_aniso_U_22
_atom_site_aniso_U_33
_atom_site_aniso_U_23
_atom_site_aniso_U_13
_atom_site_aniso_U_12
Zn1 0.04266(12) 0.04266(12) 0.04017(15) 0.00475(8) -0.00475(8) 0.00695(12)
O1 0.0456(6) 0.0543(7) 0.0523(6) 0.0166(5) 0.0039(5) 0.0073(6)
N1 0.0415(7) 0.0452(7) 0.0336(6) 0.0018(5) -0.0006(5) 0.0038(6)
N2 0.0461(8) 0.0554(9) 0.0534(8) -0.0024(6) -0.0003(6) 0.0045(7)
C1 0.0400(8) 0.0430(8) 0.0375(7) -0.0025(6) -0.0022(6) 0.0022(6)
C2 0.0456(10) 0.0613(12) 0.0506(9) 0.0037(8) 0.0054(7) -0.0002(8)
C3 0.0423(10) 0.0769(12) 0.0618(10) -0.0074(9) 0.0054(9) 0.0075(9)
C4 0.0521(11) 0.0709(13) 0.0611(11) -0.0023(9) -0.0029(9) 0.0228(10)
C5 0.0578(11) 0.0556(11) 0.0480(8) 0.0043(8) -0.0016(8) 0.0159(8)
C6 0.0449(9) 0.0457(9) 0.0353(7) -0.0023(6) -0.0023(6) 0.0076(7)
C7 0.0518(9) 0.0428(8) 0.0352(7) 0.0032(7) -0.0005(7) 0.0047(7)
C8 0.0435(8) 0.0482(9) 0.0355(7) -0.0044(6) -0.0013(6) -0.0016(7)
C9 0.0473(10) 0.0742(13) 0.0721(12) -0.0113(10) 0.0026(10) 0.0050(10)
C10 0.0535(12) 0.0990(16) 0.0618(11) -0.0100(11) 0.0145(10) -0.0115(11)
C11 0.0730(16) 0.1070(19) 0.0546(11) 0.0202(12) 0.0135(10) -0.0115(13)
C12 0.0555(12) 0.0842(14) 0.0530(10) 0.0221(10) 0.0043(9) 0.0045(11)

loop_
_atom_type_symbol
_atom_type_description
_atom_type_scat_dispersion_real
_atom_type_scat_dispersion_imag
_atom_type_scat_source
C C 0.0181 0.0091 'International Tables Vol C Tables 4.2.6.8 and 6.1.1.4'
H H 0.0000 0.0000 'International Tables Vol C Tables 4.2.6.8 and 6.1.1.4'
N N 0.0311 0.0180 'International Tables Vol C Tables 4.2.6.8 and 6.1.1.4'
O O 0.0492 0.0322 'International Tables Vol C Tables 4.2.6.8 and 6.1.1.4'
Zn Zn -1.5491 0.6778 'International Tables Vol C Tables 4.2.6.8 and 6.1.1.4'

loop_
_geom_angle_atom_site_label_1
_geom_angle_atom_site_label_2
_geom_angle_atom_site_label_3
_geom_angle
_geom_angle_site_symmetry_1
_geom_angle_site_symmetry_3
O1 Zn1 O1 103.52(7) . 7
O1 Zn1 N1 116.07(5) . 7
O1 Zn1 N1 94.16(5) 7 7
O1 Zn1 N1 94.16(5) . .
O1 Zn1 N1 116.07(5) 7 .
N1 Zn1 N1 131.12(7) 7 .
C1 O1 Zn1 126.15(10) . .
C7 N1 C8 121.46(13) . .
C7 N1 Zn1 122.96(10) . .
C8 N1 Zn1 115.43(10) . .
C8 N2 C9 116.98(16) . .
O1 C1 C2 119.20(15) . .
O1 C1 C6 124.29(14) . .
C2 C1 C6 116.51(15) . .
C3 C2 C1 121.80(18) . .
C3 C2 H2 120.0(12) . .
C1 C2 H2 117.9(12) . .
C2 C3 C4 121.70(19) . .
C2 C3 H3 122.3(16) . .
C4 C3 H3 116.0(16) . .
C5 C4 C3 118.34(18) . .
C5 C4 H4 119.6(13) . .
C3 C4 H4 121.9(13) . .
C4 C5 C6 122.59(17) . .
C4 C5 H5 122.3(15) . .
C6 C5 H5 115.1(15) . .
C5 C6 C7 115.83(15) . .
C5 C6 C1 119.06(15) . .
C7 C6 C1 125.10(14) . .
N1 C7 C6 126.94(14) . .
N1 C7 H7 117.2(11) . .
C6 C7 H7 115.9(10) . .
N2 C8 C12 122.68(16) . .
N2 C8 N1 111.54(13) . .
C12 C8 N1 125.78(15) . .
N2 C9 C10 124.0(2) . .
N2 C9 H9 113.6(14) . .
C10 C9 H9 122.4(15) . .
C11 C10 C9 118.04(19) . .
C11 C10 H10 121.3(14) . .
C9 C10 H10 120.6(14) . .
C10 C11 C12 119.9(2) . .
C10 C11 H11 118(2) . .
C12 C11 H11 122(2) . .
C11 C12 C8 118.4(2) . .
C11 C12 H12 118.8(17) . .
C8 C12 H12 122.8(17) . .

loop_
_geom_bond_atom_site_label_1
_geom_bond_atom_site_label_2
_geom_bond_distance
_geom_bond_site_symmetry_2
Zn1 O1 1.9563(12) .
Zn1 O1 1.9563(12) 7
Zn1 N1 1.9996(12) 7
Zn1 N1 1.9997(12) .
O1 C1 1.2974(19) .
N1 C7 1.291(2) .
N1 C8 1.413(2) .
N2 C8 1.331(2) .
N2 C9 1.338(2) .
C1 C2 1.413(2) .
C1 C6 1.428(2) .
C2 C3 1.367(3) .
C2 H2 0.97(2) .
C3 C4 1.385(3) .
C3 H3 0.88(2) .
C4 C5 1.354(3) .
C4 H4 0.94(2) .
C5 C6 1.415(2) .
C5 H5 0.91(2) .
C6 C7 1.423(2) .
C7 H7 0.962(18) .
C8 C12 1.384(2) .
C9 C10 1.366(3) .
C9 H9 0.96(3) .
C10 C11 1.361(3) .
C10 H10 0.91(2) .
C11 C12 1.368(3) .
C11 H11 0.83(3) .
C12 H12 0.85(2) .

loop_
_geom_torsion_atom_site_label_1
_geom_torsion_atom_site_label_2
_geom_torsion_atom_site_label_3
_geom_torsion_atom_site_label_4
_geom_torsion
_geom_torsion_site_symmetry_1
O1 Zn1 O1 C1 123.84(14) 7
N1 Zn1 O1 C1 -134.57(12) 7
N1 Zn1 O1 C1 5.76(13) .
O1 Zn1 N1 C7 -6.64(13) .
O1 Zn1 N1 C7 -113.90(12) 7
N1 Zn1 N1 C7 123.79(13) 7
O1 Zn1 N1 C8 177.74(10) .
O1 Zn1 N1 C8 70.49(11) 7
N1 Zn1 N1 C8 -51.82(9) 7
Zn1 O1 C1 C2 177.41(11) .
Zn1 O1 C1 C6 -3.0(2) .
O1 C1 C2 C3 179.77(16) .
C6 C1 C2 C3 0.2(3) .
C1 C2 C3 C4 -0.2(3) .
C2 C3 C4 C5 -0.1(3) .
C3 C4 C5 C6 0.5(3) .
C4 C5 C6 C7 -179.02(17) .
C4 C5 C6 C1 -0.5(3) .
O1 C1 C6 C5 -179.41(15) .
C2 C1 C6 C5 0.2(2) .
O1 C1 C6 C7 -1.1(3) .
C2 C1 C6 C7 178.52(15) .
C8 N1 C7 C6 -179.51(14) .
Zn1 N1 C7 C6 5.1(2) .
C5 C6 C7 N1 178.13(16) .
C1 C6 C7 N1 -0.3(3) .
C9 N2 C8 C12 -1.6(3) .
C9 N2 C8 N1 179.04(15) .
C7 N1 C8 N2 -174.83(14) .
Zn1 N1 C8 N2 0.86(16) .
C7 N1 C8 C12 5.8(2) .
Zn1 N1 C8 C12 -178.50(15) .
C8 N2 C9 C10 -0.1(3) .
N2 C9 C10 C11 0.9(3) .
C9 C10 C11 C12 -0.2(4) .
C10 C11 C12 C8 -1.3(4) .
N2 C8 C12 C11 2.3(3) .
N1 C8 C12 C11 -178.43(19) .
